data_2207597
loop_
_publ_author_name
'Tabuchi, Youhei'
'Takahashi, Akiko'
'Gotoh, Kazuma'
'Akashi, Haruo'
'Ishida, Hiroyuki'

_publ_section_title
;
 2-Carboxypyridinium hydrogen chloranilate
;
_journal_coeditor_code LH6547
_journal_issue 12
_journal_name_full 'Acta Crystallographica Section E'
_journal_page_first o4215
_journal_page_last o4217
_journal_paper_doi 10.1107/S1600536805037591
_journal_volume 61
_journal_year 2005
_chemical_formula_iupac 'C6 H6 N O2 +, C6 H Cl2 O4 -'
_chemical_formula_moiety 'C6 H6 N O2 +, C6 H Cl2 O4 -'
_chemical_formula_sum 'C12 H7 Cl2 N O6'
_chemical_formula_weight 332.10
_chemical_name_systematic
;
2-Carboxypyridinium hydrogen chloranilate
;
_space_group_IT_number 7
_symmetry_cell_setting monoclinic
_symmetry_space_group_name_Hall 'P -2yc'
_symmetry_space_group_name_H-M 'P 1 c 1'
_atom_sites_solution_hydrogens geom
_atom_sites_solution_primary direct
_atom_sites_solution_secondary difmap
_cell_angle_alpha 90
_cell_angle_beta 119.580(7)
_cell_angle_gamma 90
_cell_formula_units_Z 2
_cell_length_a 10.7715(10)
_cell_length_b 5.4301(5)
_cell_length_c 12.9139(12)
_cell_measurement_reflns_used 2638
_cell_measurement_temperature 295
_cell_measurement_theta_max 27.4
_cell_measurement_theta_min 4.2
_cell_volume 656.89(11)
_computing_cell_refinement PROCESS-AUTO
_computing_data_collection 'PROCESS-AUTO (Rigaku/MSC & Rigaku Corporation, 2004)'
_computing_data_reduction 'CrystalStructure (Rigaku/MSC & Rigaku Corporation, 2004)'
_computing_molecular_graphics 'ORTEP-3 (Farrugia, 1997)'
_computing_publication_material 'CrystalStructure and PLATON (Spek, 2003)'
_computing_structure_refinement 'SHELXL97 (Sheldrick, 1997)'
_computing_structure_solution 'SIR92 (Altomare <i>et al.</i>,  1994)'
_diffrn_detector_area_resol_mean 10.00
_diffrn_measured_fraction_theta_full 0.988
_diffrn_measured_fraction_theta_max 0.948
_diffrn_measurement_device_type 'Rigaku R-AXIS IV'
_diffrn_measurement_method \w
_diffrn_radiation_type 'Mo K\a'
_diffrn_radiation_wavelength 0.71073
_diffrn_reflns_av_R_equivalents 0.0206
_diffrn_reflns_av_sigmaI/netI 0.0227
_diffrn_reflns_limit_h_max 13
_diffrn_reflns_limit_h_min -13
_diffrn_reflns_limit_k_max 6
_diffrn_reflns_limit_k_min -6
_diffrn_reflns_limit_l_max 16
_diffrn_reflns_limit_l_min -16
_diffrn_reflns_number 4509
_diffrn_reflns_theta_full 25.00
_diffrn_reflns_theta_max 27.46
_diffrn_reflns_theta_min 2.17
_diffrn_standards_decay_% 0
_diffrn_standards_number 0
_exptl_absorpt_coefficient_mu 0.521
_exptl_absorpt_correction_T_max 0.901
_exptl_absorpt_correction_T_min 0.835
_exptl_absorpt_correction_type multi-scan
_exptl_absorpt_process_details '(ABSCOR; Higashi, 1995)'
_exptl_crystal_colour brown
_exptl_crystal_density_diffrn 1.679
_exptl_crystal_density_method 'not measured'
_exptl_crystal_description prism
_exptl_crystal_F_000 336.00
_exptl_crystal_size_max 0.25
_exptl_crystal_size_mid 0.25
_exptl_crystal_size_min 0.20
_refine_diff_density_max 0.207
_refine_diff_density_min -0.186
_refine_ls_abs_structure_details 'Flack (1983), 1100 Friedel pairs'
_refine_ls_abs_structure_Flack 0.54(6)
_refine_ls_extinction_method none
_refine_ls_goodness_of_fit_ref 1.012
_refine_ls_hydrogen_treatment mixed
_refine_ls_matrix_type full
_refine_ls_number_parameters 204
_refine_ls_number_reflns 2602
_refine_ls_number_restraints 2
_refine_ls_restrained_S_all 1.012
_refine_ls_R_factor_all 0.0384
_refine_ls_R_factor_gt 0.0311
_refine_ls_shift/su_max 0.002
_refine_ls_shift/su_mean 0.000
_refine_ls_structure_factor_coef Fsqd
_refine_ls_weighting_details 'calc w=1/[\s^2^(Fo^2^)+(0.0438P)^2^+0.0699P] where P=(Fo^2^+2Fc^2^)/3'
_refine_ls_weighting_scheme calc
_refine_ls_wR_factor_gt 0.0693
_refine_ls_wR_factor_ref 0.0717
_reflns_number_gt 2312
_reflns_number_total 2602
_reflns_threshold_expression I>2\s(I)
_cod_data_source_file lh6547.cif
_cod_data_source_block I
_cod_original_sg_symbol_H-M 'P c'
_cod_database_code 2207597
_cod_database_fobs_code 2207597

loop_
_symmetry_equiv_pos_site_id
_symmetry_equiv_pos_as_xyz
1 +X,+Y,+Z
2 +X,-Y,1/2+Z

loop_
_atom_site_label
_atom_site_fract_x
_atom_site_fract_y
_atom_site_fract_z
_atom_site_U_iso_or_equiv
_atom_site_adp_type
_atom_site_calc_flag
_atom_site_refinement_flags
_atom_site_occupancy
_atom_site_type_symbol
Cl1 0.65297(6) -0.67605(12) 0.50709(5) 0.03847(19) Uani d . 1 Cl
Cl2 0.62124(6) 0.18368(13) 0.82718(5) 0.0418(2) Uani d . 1 Cl
O1 0.4125(2) -0.3369(4) 0.45245(19) 0.0408(5) Uani d . 1 O
O2 0.8794(2) -0.5225(4) 0.75417(19) 0.0441(6) Uani d . 1 O
O3 0.8569(2) -0.1691(4) 0.8795(2) 0.0503(6) Uani d . 1 O
O4 0.3945(2) 0.0452(4) 0.57256(16) 0.0372(5) Uani d . 1 O
O5 0.3162(2) 0.5992(5) 0.15956(18) 0.0628(7) Uani d . 1 O
O6 0.1316(2) 0.5075(4) -0.01961(15) 0.0418(5) Uani d . 1 O
N1 0.2233(2) 0.0776(4) 0.33025(19) 0.0334(5) Uani d . 1 N
C1 0.5169(3) -0.2961(5) 0.5488(2) 0.0278(6) Uani d . 1 C
C2 0.6479(3) -0.4426(5) 0.5960(2) 0.0300(6) Uani d . 1 C
C3 0.7566(3) -0.3968(6) 0.7045(2) 0.0305(6) Uani d . 1 C
C4 0.7504(3) -0.1950(5) 0.7815(3) 0.0313(7) Uani d . 1 C
C5 0.6236(3) -0.0505(5) 0.7362(2) 0.0289(6) Uani d . 1 C
C6 0.5089(3) -0.0822(5) 0.6240(2) 0.0272(6) Uani d . 1 C
C7 0.2557(3) 0.2473(5) 0.2722(2) 0.0311(5) Uani d . 1 C
C8 0.1653(2) 0.2872(4) 0.1527(2) 0.0290(5) Uani d . 1 C
C9 0.0409(3) 0.1492(6) 0.0952(2) 0.0433(7) Uani d . 1 C
C10 0.0118(3) -0.0270(6) 0.1581(3) 0.0568(9) Uani d . 1 C
C11 0.1045(3) -0.0588(6) 0.2762(3) 0.0469(8) Uani d . 1 C
C12 0.2009(3) 0.4771(5) 0.0870(2) 0.0322(6) Uani d . 1 C
H1 0.934(4) -0.462(7) 0.822(4) 0.065(11) Uiso d . 1 H
H2 0.278(4) 0.036(7) 0.413(4) 0.071(11) Uiso d . 1 H
H3 0.3393 0.3383 0.3127 0.037 Uiso calc R 1 H
H4 -0.0227 0.1748 0.0148 0.052 Uiso calc R 1 H
H5 -0.0704 -0.1225 0.1199 0.068 Uiso calc R 1 H
H6 0.0854 -0.1752 0.3193 0.056 Uiso calc R 1 H
H7 0.348(6) 0.722(9) 0.120(4) 0.115(17) Uiso d . 1 H

loop_
_atom_site_aniso_label
_atom_site_aniso_U_11
_atom_site_aniso_U_22
_atom_site_aniso_U_33
_atom_site_aniso_U_12
_atom_site_aniso_U_13
_atom_site_aniso_U_23
Cl1 0.0419(4) 0.0384(4) 0.0300(4) 0.0098(3) 0.0138(3) -0.0067(3)
Cl2 0.0501(4) 0.0390(4) 0.0276(4) 0.0095(3) 0.0125(3) -0.0082(3)
O1 0.0323(11) 0.0448(12) 0.0278(12) 0.0053(9) 0.0015(10) -0.0092(8)
O2 0.0324(11) 0.0523(13) 0.0323(11) 0.0148(10) 0.0042(9) -0.0065(10)
O3 0.0353(12) 0.0614(16) 0.0304(13) 0.0087(10) -0.0019(11) -0.0146(10)
O4 0.0321(10) 0.0439(12) 0.0256(9) 0.0156(9) 0.0066(8) -0.0027(8)
O5 0.0608(14) 0.0717(15) 0.0317(11) -0.0433(12) 0.0044(10) 0.0072(10)
O6 0.0351(9) 0.0552(12) 0.0235(9) -0.0026(8) 0.0054(8) 0.0075(8)
N1 0.0332(10) 0.0329(11) 0.0258(10) -0.0034(9) 0.0083(9) 0.0012(8)
C1 0.0275(14) 0.0311(15) 0.0184(13) -0.0020(11) 0.0065(12) -0.0011(10)
C2 0.0307(14) 0.0317(16) 0.0247(13) 0.0039(12) 0.0114(12) -0.0008(11)
C3 0.0253(13) 0.0343(15) 0.0275(14) 0.0062(11) 0.0097(12) 0.0014(11)
C4 0.0280(13) 0.0355(17) 0.0261(15) 0.0014(12) 0.0099(12) -0.0031(11)
C5 0.0322(13) 0.0283(15) 0.0234(12) 0.0033(12) 0.0114(11) -0.0031(11)
C6 0.0293(13) 0.0277(14) 0.0242(12) 0.0022(11) 0.0129(11) 0.0005(10)
C7 0.0271(11) 0.0329(13) 0.0248(12) -0.0059(10) 0.0063(10) -0.0040(10)
C8 0.0237(11) 0.0316(12) 0.0229(12) -0.0064(10) 0.0047(9) -0.0034(9)
C9 0.0323(13) 0.0560(19) 0.0258(14) -0.0161(13) 0.0023(12) 0.0003(12)
C10 0.0476(17) 0.066(2) 0.0389(17) -0.0374(16) 0.0073(15) 0.0015(14)
C11 0.0465(17) 0.0486(18) 0.0385(15) -0.0179(14) 0.0156(14) 0.0062(13)
C12 0.0310(12) 0.0325(14) 0.0294(14) -0.0059(11) 0.0121(11) -0.0004(10)

loop_
_atom_type_symbol
_atom_type_description
_atom_type_scat_dispersion_real
_atom_type_scat_dispersion_imag
_atom_type_scat_source
C C 0.0033 0.0016 'International Tables Vol C Tables 4.2.6.8 and 6.1.1.4'
H H 0.0000 0.0000 'International Tables Vol C Tables 4.2.6.8 and 6.1.1.4'
O O 0.0106 0.0060 'International Tables Vol C Tables 4.2.6.8 and 6.1.1.4'
N N 0.0061 0.0033 'International Tables Vol C Tables 4.2.6.8 and 6.1.1.4'
Cl Cl 0.1484 0.1585 'International Tables Vol C Tables 4.2.6.8 and 6.1.1.4'

loop_
_geom_angle_atom_site_label_1
_geom_angle_atom_site_label_2
_geom_angle_atom_site_label_3
_geom_angle
C3 O2 H1 108(3)
C12 O5 H7 114(3)
C7 N1 C11 122.4(2)
C7 N1 H2 127(2)
C11 N1 H2 110(2)
O1 C1 C2 122.7(3)
O1 C1 C6 118.0(3)
C2 C1 C6 119.3(2)
C3 C2 C1 120.1(3)
C3 C2 Cl1 122.4(2)
C1 C2 Cl1 117.5(2)
C2 C3 O2 123.8(3)
C2 C3 C4 121.9(3)
O2 C3 C4 114.2(2)
O3 C4 C5 125.3(3)
O3 C4 C3 116.2(3)
C5 C4 C3 118.4(3)
C6 C5 C4 122.9(3)
C6 C5 Cl2 119.9(2)
C4 C5 Cl2 117.1(2)
O4 C6 C5 128.0(3)
O4 C6 C1 114.8(2)
C5 C6 C1 117.2(3)
N1 C7 C8 120.1(2)
N1 C7 H3 120.0
C8 C7 H3 120.0
C7 C8 C9 118.4(2)
C7 C8 C12 120.4(2)
C9 C8 C12 121.2(2)
C8 C9 C10 119.8(3)
C8 C9 H4 120.1
C10 C9 H4 120.1
C11 C10 C9 119.4(3)
C11 C10 H5 120.3
C9 C10 H5 120.3
N1 C11 C10 119.9(3)
N1 C11 H6 120.1
C10 C11 H6 120.1
O6 C12 O5 125.4(2)
O6 C12 C8 123.4(2)
O5 C12 C8 111.1(2)

loop_
_geom_bond_atom_site_label_1
_geom_bond_atom_site_label_2
_geom_bond_distance
_geom_bond_publ_flag
Cl1 C2 1.729(3) yes
Cl2 C5 1.740(3) yes
O1 C1 1.217(3) yes
O2 C3 1.337(3) yes
O2 H1 0.84(4) ?
O3 C4 1.227(4) yes
O4 C6 1.277(3) yes
O5 C12 1.308(3) yes
O5 H7 1.00(5) ?
O6 C12 1.211(3) yes
N1 C7 1.338(3) ?
N1 C11 1.338(3) ?
N1 H2 0.96(4) ?
C1 C2 1.465(4) ?
C1 C6 1.544(4) yes
C2 C3 1.333(4) ?
C3 C4 1.504(4) yes
C4 C5 1.426(4) ?
C5 C6 1.374(4) ?
C7 C8 1.376(3) ?
C7 H3 0.9300 ?
C8 C9 1.387(3) ?
C8 C12 1.500(3) ?
C9 C10 1.388(4) ?
C9 H4 0.9300 ?
C10 C11 1.360(4) ?
C10 H5 0.9300 ?
C11 H6 0.9300 ?

loop_
_geom_contact_atom_site_label_1
_geom_contact_atom_site_label_2
_geom_contact_distance
_geom_contact_site_symmetry_2
Cl1 Cl2 3.5113(10) 2_544
Cl1 Cl2 3.4466(10) 2_554
Cl1 O3 3.438(3) 2_544
Cl1 C6 3.445(3) 1_545
Cl1 H3 3.06 1_545
Cl1 H5 2.81 2_645
Cl2 O1 3.458(3) 2_555
Cl2 O5 3.138(2) 2_565
Cl2 C1 3.606(3) 2_555
Cl2 C2 3.623(3) 2_555
Cl2 H7 2.88(5) 2_565
O1 N1 2.921(3) .
O1 C7 3.080(3) 1_545
O1 H2 2.39(4) .
O1 H3 2.36 1_545
O2 O6 2.847(3) 1_646
O2 C10 3.362(4) 2_645
O2 C11 3.232(4) 2_645
O2 H6 2.55 2_645
O2 H5 2.82 2_645
O3 O6 3.119(3) 1_646
O3 C9 3.037(3) 1_656
O3 C10 3.224(4) 1_656
O3 H1 2.09(4) .
O3 H4 2.45 1_656
O3 H5 2.81 1_656
O4 O5 2.576(3) 2_565
O4 N1 2.743(3) .
O4 C12 3.391(4) 2_565
O4 H2 1.81(4) .
O4 H7 1.59(5) 2_565
O5 O4 2.576(3) 2_564
O5 H3 2.34 .
O6 O2 2.847(3) 1_464
O6 O3 3.119(3) 1_464
O6 H1 2.11(5) 1_464
O6 H4 2.64 .
O6 H6 2.61 2_554
C6 H7 2.60(6) 2_565
H1 H6 2.57 2_645

loop_
_geom_hbond_atom_site_label_D
_geom_hbond_atom_site_label_H
_geom_hbond_atom_site_label_A
_geom_hbond_site_symmetry_A
_geom_hbond_distance_DH
_geom_hbond_distance_HA
_geom_hbond_distance_DA
_geom_hbond_angle_DHA
_geom_hbond_publ_flag
O2 H1 O3 . 0.84(4) 2.09(4) 2.598(3) 118(4) yes
O2 H1 O6 1_646 0.84(4) 2.11(5) 2.847(3) 146(4) yes
O5 H7 O4 2_564 1.00(5) 1.59(5) 2.576(3) 169(5) yes
N1 H2 O1 . 0.96(4) 2.39(4) 2.921(3) 114(3) yes
N1 H2 O4 . 0.96(4) 1.81(4) 2.743(3) 164(3) yes
C7 H3 O1 1_565 0.93 2.36 3.080(3) 134 yes
C9 H4 O3 1_454 0.93 2.45 3.037(3) 121 yes
C10 H5 Cl1 2_444 0.93 2.81 3.728(4) 168 yes
C11 H6 O2 2_444 0.93 2.55 3.232(4) 131 yes

loop_
_geom_torsion_atom_site_label_1
_geom_torsion_atom_site_label_2
_geom_torsion_atom_site_label_3
_geom_torsion_atom_site_label_4
_geom_torsion
O1 C1 C2 C3 -176.9(3)
C6 C1 C2 C3 2.5(4)
O1 C1 C2 Cl1 1.9(4)
C6 C1 C2 Cl1 -178.7(2)
C1 C2 C3 O2 179.7(3)
Cl1 C2 C3 O2 1.0(5)
C1 C2 C3 C4 -0.6(4)
Cl1 C2 C3 C4 -179.3(2)
C2 C3 C4 O3 -179.7(3)
O2 C3 C4 O3 0.0(4)
C2 C3 C4 C5 0.3(4)
O2 C3 C4 C5 -180.0(3)
O3 C4 C5 C6 177.8(3)
C3 C4 C5 C6 -2.2(4)
O3 C4 C5 Cl2 0.8(4)
C3 C4 C5 Cl2 -179.2(2)
C4 C5 C6 O4 -175.7(3)
Cl2 C5 C6 O4 1.3(4)
C4 C5 C6 C1 4.1(4)
Cl2 C5 C6 C1 -179.0(2)
O1 C1 C6 O4 -5.0(4)
C2 C1 C6 O4 175.6(3)
O1 C1 C6 C5 175.2(3)
C2 C1 C6 C5 -4.2(4)
C11 N1 C7 C8 0.2(4)
N1 C7 C8 C9 0.4(4)
N1 C7 C8 C12 179.9(2)
C7 C8 C9 C10 -1.2(4)
C12 C8 C9 C10 179.3(3)
C8 C9 C10 C11 1.3(5)
C7 N1 C11 C10 -0.1(5)
C9 C10 C11 N1 -0.7(6)
C7 C8 C12 O6 174.1(3)
C9 C8 C12 O6 -6.4(4)
C7 C8 C12 O5 -4.7(4)
C9 C8 C12 O5 174.8(3)

loop_
_cod_related_entry_id
_cod_related_entry_database
_cod_related_entry_code
1 ChemSpider 30654899
